data_2208064
loop_
_publ_author_name
'Sonar, Vijayakumar N.'
'Parkin, Sean'
'Crooks, Peter A.'

_publ_section_title
(<i>Z</i>)-2-[1-(4-Methylphenylsulfonyl)-1<i>H</i>-indol-3-ylmethylene]-1-azabicyclo[2.2.2]octan-3-one
_journal_coeditor_code FL6213
_journal_issue 2
_journal_name_full 'Acta Crystallographica Section E'
_journal_page_first o623
_journal_page_last o625
_journal_paper_doi 10.1107/S1600536806001103
_journal_volume 62
_journal_year 2006
_chemical_formula_iupac 'C23 H22 N2 O3 S'
_chemical_formula_moiety 'C23 H22 N2 O3 S'
_chemical_formula_sum 'C23 H22 N2 O3 S'
_chemical_formula_weight 406.49
_chemical_name_systematic
;
(Z)-2-[1-(4-Methylbenzenesulfonyl)-1H-indol-3-ylmethylene]-1-
azabicyclo[2.2.2]octan-3-one
;
_space_group_IT_number 2
_symmetry_cell_setting triclinic
_symmetry_space_group_name_Hall '-P 1'
_symmetry_space_group_name_H-M 'P -1'
_atom_sites_solution_hydrogens geom
_atom_sites_solution_primary direct
_atom_sites_solution_secondary difmap
_audit_creation_method SHELXL-97
_cell_angle_alpha 93.2146(7)
_cell_angle_beta 101.1313(8)
_cell_angle_gamma 107.3499(7)
_cell_formula_units_Z 2
_cell_length_a 7.90500(10)
_cell_length_b 10.6596(2)
_cell_length_c 12.2642(2)
_cell_measurement_reflns_used 4384
_cell_measurement_temperature 90.0(2)
_cell_measurement_theta_max 27.48
_cell_measurement_theta_min 1.00
_cell_volume 960.70(3)
_computing_cell_refinement 'SCALEPACK (Otwinowski & Minor, 1997)'
_computing_data_collection 'COLLECT (Nonius, 1999)'
_computing_data_reduction 'DENZO-SMN (Otwinowski & Minor, 1997)'
_computing_molecular_graphics 'XP in SHELXTL (Sheldrick, 1995)'
_computing_publication_material 'SHELX97-2 (Sheldrick, 1997) and local procedures'
_computing_structure_refinement 'SHELXL97 (Sheldrick, 1997)'
_computing_structure_solution 'SHELXS97 (Sheldrick, 1997)'
_diffrn_ambient_temperature 90.0(2)
_diffrn_detector_area_resol_mean 18
_diffrn_measured_fraction_theta_full .998
_diffrn_measured_fraction_theta_max .998
_diffrn_measurement_device_type 'Nonius KappaCCD diffractometer'
_diffrn_measurement_method '\w scans at fixed \c = 55\%'
_diffrn_radiation_monochromator graphite
_diffrn_radiation_source 'fine-focus sealed tube'
_diffrn_radiation_type MoK\a
_diffrn_radiation_wavelength 0.71073
_diffrn_reflns_av_R_equivalents 0.0220
_diffrn_reflns_av_sigmaI/netI 0.0336
_diffrn_reflns_limit_h_max 10
_diffrn_reflns_limit_h_min -10
_diffrn_reflns_limit_k_max 13
_diffrn_reflns_limit_k_min -13
_diffrn_reflns_limit_l_max 15
_diffrn_reflns_limit_l_min -15
_diffrn_reflns_number 8764
_diffrn_reflns_theta_full 27.50
_diffrn_reflns_theta_max 27.50
_diffrn_reflns_theta_min 1.70
_exptl_absorpt_coefficient_mu 0.197
_exptl_absorpt_correction_T_max 0.9616
_exptl_absorpt_correction_T_min 0.9524
_exptl_absorpt_correction_type multi-scan
_exptl_absorpt_process_details '(SCALEPACK; Otwinowski & Minor, 1997)'
_exptl_crystal_colour yellow
_exptl_crystal_density_diffrn 1.405
_exptl_crystal_density_method 'not measured'
_exptl_crystal_description block
_exptl_crystal_F_000 428
_exptl_crystal_size_max 0.25
_exptl_crystal_size_mid 0.25
_exptl_crystal_size_min 0.20
_refine_diff_density_max .290
_refine_diff_density_min -.478
_refine_ls_extinction_method none
_refine_ls_goodness_of_fit_ref 1.061
_refine_ls_hydrogen_treatment constr
_refine_ls_matrix_type full
_refine_ls_number_parameters 264
_refine_ls_number_reflns 4419
_refine_ls_number_restraints 0
_refine_ls_restrained_S_all 1.061
_refine_ls_R_factor_all 0.0455
_refine_ls_R_factor_gt 0.0358
_refine_ls_shift/su_max 0.010
_refine_ls_shift/su_mean 0.000
_refine_ls_structure_factor_coef Fsqd
_refine_ls_weighting_details 'calc w = 1/[\s^2^(Fo^2^)+(0.0436P)^2^+0.4054P] where P = (Fo^2^+2Fc^2^)/3'
_refine_ls_weighting_scheme calc
_refine_ls_wR_factor_gt 0.0894
_refine_ls_wR_factor_ref 0.0951
_reflns_number_gt 3686
_reflns_number_total 4419
_reflns_threshold_expression I>2\s(I)
_cod_data_source_file fl6213.cif
_cod_data_source_block I
_cod_depositor_comments
;
The following automatic conversions were performed:
'_geom_angle_publ_flag' value 'Y' changed to 'y' according to
'/home/saulius/struct/CIF-dictionaries/cif_core.dic' dictionary named
'cif_core.dic' version 2.4.1 from 2010-06-29 (3 times).

Automatic conversion script
Id: cif_fix_enum 1527 2010-12-29 10:47:43Z saulius 

The following automatic conversions were performed:

'_geom_angle_publ_flag' value 'Y' changed to 'y' according to
/home/saulius/struct/CIF-dictionaries/cif_core.dic dictionary named
'cif_core.dic' version 2.4.1 from 2010-06-29 (3 times).

Automatic conversion script
Id: cif_fix_values 1715 2011-07-08 13:25:40Z adriana 
;
_cod_database_code 2208064
_cod_database_fobs_code 2208064

loop_
_symmetry_equiv_pos_as_xyz
'x, y, z'
'-x, -y, -z'

loop_
_atom_site_label
_atom_site_fract_x
_atom_site_fract_y
_atom_site_fract_z
_atom_site_U_iso_or_equiv
_atom_site_adp_type
_atom_site_calc_flag
_atom_site_refinement_flags
_atom_site_occupancy
_atom_site_type_symbol
N1 0.75848(16) 0.33706(11) 0.45647(9) 0.0156(2) Uani d . 1 N
C2 0.73667(18) 0.32900(13) 0.56644(11) 0.0158(3) Uani d . 1 C
H2 0.7249 0.2522 0.6039 0.019 Uiso calc R 1 H
C3 0.73486(18) 0.44827(13) 0.61186(11) 0.0151(3) Uani d . 1 C
C4 0.75212(18) 0.53632(13) 0.52570(11) 0.0146(3) Uani d . 1 C
C5 0.76136(19) 0.66935(13) 0.52469(12) 0.0176(3) Uani d . 1 C
H5 0.7541 0.7191 0.5894 0.021 Uiso calc R 1 H
C6 0.7813(2) 0.72702(14) 0.42779(12) 0.0203(3) Uani d . 1 C
H6 0.7869 0.8171 0.4258 0.024 Uiso calc R 1 H
C7 0.7933(2) 0.65424(14) 0.33249(12) 0.0210(3) Uani d . 1 C
H7 0.8060 0.6960 0.2668 0.025 Uiso calc R 1 H
C8 0.78721(19) 0.52283(14) 0.33150(12) 0.0188(3) Uani d . 1 C
H8 0.7977 0.4741 0.2672 0.023 Uiso calc R 1 H
C9 0.76501(18) 0.46575(13) 0.42917(11) 0.0156(3) Uani d . 1 C
C10 0.71856(18) 0.48549(13) 0.72375(11) 0.0161(3) Uani d . 1 C
H10 0.7088 0.5714 0.7374 0.019 Uiso calc R 1 H
C11 0.71541(18) 0.41470(13) 0.81055(11) 0.0157(3) Uani d . 1 C
N12 0.73004(16) 0.28260(11) 0.80691(9) 0.0174(3) Uani d . 1 N
C13 0.5589(2) 0.19104(14) 0.82597(12) 0.0206(3) Uani d . 1 C
H13A 0.5705 0.1014 0.8299 0.025 Uiso calc R 1 H
H13B 0.4581 0.1856 0.7620 0.025 Uiso calc R 1 H
C14 0.5131(2) 0.23735(14) 0.93547(12) 0.0213(3) Uani d . 1 C
H14A 0.3994 0.2606 0.9179 0.026 Uiso calc R 1 H
H14B 0.4951 0.1651 0.9836 0.026 Uiso calc R 1 H
C15 0.67093(19) 0.35897(13) 0.99712(11) 0.0158(3) Uani d . 1 C
H15 0.6480 0.3900 1.0697 0.019 Uiso calc R 1 H
C16 0.8470(2) 0.32136(15) 1.01569(12) 0.0203(3) Uani d . 1 C
H16A 0.8357 0.2464 1.0609 0.024 Uiso calc R 1 H
H16B 0.9506 0.3975 1.0566 0.024 Uiso calc R 1 H
C17 0.8805(2) 0.28180(14) 0.90016(11) 0.0198(3) Uani d . 1 C
H17A 0.9956 0.3443 0.8899 0.024 Uiso calc R 1 H
H17B 0.8933 0.1921 0.8982 0.024 Uiso calc R 1 H
O18 0.68521(14) 0.57662(9) 0.94411(8) 0.0204(2) Uani d . 1 O
S1 0.71705(5) 0.20360(3) 0.36585(3) 0.01588(10) Uani d . 1 S
O1 0.80640(14) 0.24847(10) 0.27801(8) 0.0207(2) Uani d . 1 O
O2 0.76104(14) 0.10600(9) 0.43094(8) 0.0195(2) Uani d . 1 O
C18 0.68934(18) 0.46512(13) 0.91986(11) 0.0155(3) Uani d . 1 C
C19 0.48100(19) 0.14954(13) 0.31137(11) 0.0156(3) Uani d . 1 C
C20 0.3683(2) 0.05641(13) 0.36278(12) 0.0190(3) Uani d . 1 C
H20 0.4177 0.0256 0.4289 0.023 Uiso calc R 1 H
C21 0.1836(2) 0.00900(14) 0.31690(12) 0.0202(3) Uani d . 1 C
H21 0.1065 -0.0543 0.3522 0.024 Uiso calc R 1 H
C22 0.1089(2) 0.05300(13) 0.21932(12) 0.0193(3) Uani d . 1 C
C23 0.2238(2) 0.14897(14) 0.17111(12) 0.0199(3) Uani d . 1 C
H23 0.1741 0.1816 0.1061 0.024 Uiso calc R 1 H
C24 0.4091(2) 0.19772(14) 0.21604(11) 0.0186(3) Uani d . 1 C
H24 0.4859 0.2631 0.1823 0.022 Uiso calc R 1 H
C25 -0.0910(2) -0.00388(15) 0.16736(13) 0.0243(3) Uani d . 1 C
H25A -0.1395 0.0679 0.1461 0.036 Uiso calc PR 0.549(19) H
H25B -0.1544 -0.0510 0.2215 0.036 Uiso calc PR 0.549(19) H
H25C -0.1091 -0.0656 0.1007 0.036 Uiso calc PR 0.549(19) H
H25D -0.1291 -0.1004 0.1661 0.036 Uiso calc PR 0.451(19) H
H25E -0.1143 0.0186 0.0907 0.036 Uiso calc PR 0.451(19) H
H25F -0.1596 0.0331 0.2115 0.036 Uiso calc PR 0.451(19) H

loop_
_atom_site_aniso_label
_atom_site_aniso_U_11
_atom_site_aniso_U_22
_atom_site_aniso_U_33
_atom_site_aniso_U_12
_atom_site_aniso_U_13
_atom_site_aniso_U_23
N1 0.0201(6) 0.0134(5) 0.0124(5) 0.0037(5) 0.0042(4) 0.0006(4)
C2 0.0170(7) 0.0169(7) 0.0127(6) 0.0041(5) 0.0037(5) 0.0021(5)
C3 0.0140(6) 0.0158(6) 0.0144(6) 0.0041(5) 0.0021(5) 0.0016(5)
C4 0.0119(6) 0.0163(6) 0.0146(6) 0.0036(5) 0.0022(5) 0.0011(5)
C5 0.0178(7) 0.0167(7) 0.0180(7) 0.0051(5) 0.0039(5) 0.0010(5)
C6 0.0208(7) 0.0149(6) 0.0251(7) 0.0058(6) 0.0043(6) 0.0045(6)
C7 0.0212(7) 0.0217(7) 0.0189(7) 0.0041(6) 0.0045(6) 0.0076(6)
C8 0.0190(7) 0.0196(7) 0.0158(7) 0.0034(6) 0.0040(5) 0.0017(5)
C9 0.0143(6) 0.0134(6) 0.0171(6) 0.0023(5) 0.0021(5) 0.0019(5)
C10 0.0167(7) 0.0147(6) 0.0171(6) 0.0055(5) 0.0039(5) -0.0011(5)
C11 0.0159(7) 0.0159(6) 0.0152(6) 0.0048(5) 0.0042(5) -0.0004(5)
N12 0.0226(6) 0.0156(6) 0.0156(6) 0.0076(5) 0.0055(5) 0.0019(4)
C13 0.0244(8) 0.0164(7) 0.0191(7) 0.0031(6) 0.0063(6) -0.0013(5)
C14 0.0224(8) 0.0180(7) 0.0223(7) 0.0023(6) 0.0092(6) -0.0008(6)
C15 0.0201(7) 0.0152(6) 0.0122(6) 0.0047(5) 0.0059(5) 0.0003(5)
C16 0.0240(8) 0.0221(7) 0.0163(7) 0.0098(6) 0.0035(6) 0.0028(5)
C17 0.0222(7) 0.0218(7) 0.0194(7) 0.0115(6) 0.0065(6) 0.0027(6)
O18 0.0260(6) 0.0167(5) 0.0206(5) 0.0085(4) 0.0081(4) -0.0001(4)
S1 0.01961(19) 0.01420(17) 0.01390(17) 0.00487(13) 0.00520(13) -0.00032(12)
O1 0.0253(6) 0.0203(5) 0.0171(5) 0.0052(4) 0.0098(4) 0.0007(4)
O2 0.0241(5) 0.0169(5) 0.0191(5) 0.0086(4) 0.0049(4) 0.0022(4)
C18 0.0132(6) 0.0164(6) 0.0157(6) 0.0034(5) 0.0026(5) -0.0005(5)
C19 0.0189(7) 0.0130(6) 0.0140(6) 0.0042(5) 0.0040(5) -0.0010(5)
C20 0.0253(8) 0.0151(7) 0.0166(7) 0.0063(6) 0.0043(6) 0.0040(5)
C21 0.0225(8) 0.0144(7) 0.0229(7) 0.0030(6) 0.0071(6) 0.0030(5)
C22 0.0218(7) 0.0126(6) 0.0221(7) 0.0057(6) 0.0027(6) -0.0027(5)
C23 0.0258(8) 0.0157(7) 0.0170(7) 0.0068(6) 0.0013(6) 0.0013(5)
C24 0.0259(8) 0.0146(6) 0.0147(6) 0.0049(6) 0.0055(6) 0.0022(5)
C25 0.0222(8) 0.0191(7) 0.0291(8) 0.0066(6) 0.0011(6) -0.0005(6)

loop_
_atom_type_symbol
_atom_type_description
_atom_type_scat_dispersion_real
_atom_type_scat_dispersion_imag
_atom_type_scat_source
C C .0033 .0016 'International Tables Vol C Tables 4.2.6.8 and 6.1.1.4'
H H .0000 .0000 'International Tables Vol C Tables 4.2.6.8 and 6.1.1.4'
N N .0061 .0033 'International Tables Vol C Tables 4.2.6.8 and 6.1.1.4'
O O .0106 .0060 'International Tables Vol C Tables 4.2.6.8 and 6.1.1.4'
S S .1246 .1234 'International Tables Vol C Tables 4.2.6.8 and 6.1.1.4'

loop_
_geom_angle_atom_site_label_1
_geom_angle_atom_site_label_2
_geom_angle_atom_site_label_3
_geom_angle
_geom_angle_publ_flag
C2 N1 C9 108.74(11) ?
C2 N1 S1 122.57(9) ?
C9 N1 S1 126.12(9) ?
C3 C2 N1 109.57(12) ?
C3 C2 H2 125.2 ?
N1 C2 H2 125.2 ?
C2 C3 C10 128.47(12) y
C2 C3 C4 107.14(12) ?
C10 C3 C4 124.39(12) y
C5 C4 C9 119.30(12) ?
C5 C4 C3 132.66(13) ?
C9 C4 C3 108.03(12) ?
C6 C5 C4 118.74(13) ?
C6 C5 H5 120.6 ?
C4 C5 H5 120.6 ?
C5 C6 C7 120.82(13) ?
C5 C6 H6 119.6 ?
C7 C6 H6 119.6 ?
C8 C7 C6 121.75(13) ?
C8 C7 H7 119.1 ?
C6 C7 H7 119.1 ?
C7 C8 C9 116.77(13) ?
C7 C8 H8 121.6 ?
C9 C8 H8 121.6 ?
C8 C9 C4 122.63(12) ?
C8 C9 N1 130.84(13) ?
C4 C9 N1 106.49(11) ?
C11 C10 C3 128.49(13) y
C11 C10 H10 115.8 ?
C3 C10 H10 115.8 ?
C10 C11 N12 124.13(12) ?
C10 C11 C18 122.02(12) y
N12 C11 C18 113.82(11) y
C11 N12 C13 108.27(11) ?
C11 N12 C17 108.27(11) ?
C13 N12 C17 108.07(11) ?
N12 C13 C14 111.73(11) ?
N12 C13 H13A 109.3 ?
C14 C13 H13A 109.3 ?
N12 C13 H13B 109.3 ?
C14 C13 H13B 109.3 ?
H13A C13 H13B 107.9 ?
C15 C14 C13 108.87(11) ?
C15 C14 H14A 109.9 ?
C13 C14 H14A 109.9 ?
C15 C14 H14B 109.9 ?
C13 C14 H14B 109.9 ?
H14A C14 H14B 108.3 ?
C18 C15 C14 107.10(11) ?
C18 C15 C16 107.71(11) ?
C14 C15 C16 108.26(12) ?
C18 C15 H15 111.2 ?
C14 C15 H15 111.2 ?
C16 C15 H15 111.2 ?
C15 C16 C17 108.67(11) ?
C15 C16 H16A 110.0 ?
C17 C16 H16A 110.0 ?
C15 C16 H16B 110.0 ?
C17 C16 H16B 110.0 ?
H16A C16 H16B 108.3 ?
N12 C17 C16 111.94(11) ?
N12 C17 H17A 109.2 ?
C16 C17 H17A 109.2 ?
N12 C17 H17B 109.2 ?
C16 C17 H17B 109.2 ?
H17A C17 H17B 107.9 ?
O1 S1 O2 121.41(6) y
O1 S1 N1 106.10(6) y
O2 S1 N1 105.82(6) y
O1 S1 C19 108.58(6) ?
O2 S1 C19 108.14(6) ?
N1 S1 C19 105.73(6) y
O18 C18 C11 125.05(13) y
O18 C18 C15 124.70(12) ?
C11 C18 C15 110.24(11) y
C20 C19 C24 120.64(13) ?
C20 C19 S1 119.45(11) ?
C24 C19 S1 119.89(11) ?
C21 C20 C19 119.53(13) ?
C21 C20 H20 120.2 ?
C19 C20 H20 120.2 ?
C20 C21 C22 120.87(13) ?
C20 C21 H21 119.6 ?
C22 C21 H21 119.6 ?
C23 C22 C21 118.53(13) ?
C23 C22 C25 121.13(13) ?
C21 C22 C25 120.34(13) ?
C24 C23 C22 121.35(13) ?
C24 C23 H23 119.3 ?
C22 C23 H23 119.3 ?
C23 C24 C19 119.03(13) ?
C23 C24 H24 120.5 ?
C19 C24 H24 120.5 ?
C22 C25 H25A 109.5 ?
C22 C25 H25B 109.5 ?
H25A C25 H25B 109.5 ?
C22 C25 H25C 109.5 ?
H25A C25 H25C 109.5 ?
H25B C25 H25C 109.5 ?
C22 C25 H25D 109.5 ?
H25A C25 H25D 141.1 ?
H25B C25 H25D 56.3 ?
H25C C25 H25D 56.3 ?
C22 C25 H25E 109.5 ?
H25A C25 H25E 56.3 ?
H25B C25 H25E 141.1 ?
H25C C25 H25E 56.3 ?
H25D C25 H25E 109.5 ?
C22 C25 H24F 109.5 ?
H25A C25 H25F 56.3 ?
H25B C25 H25F 56.3 ?
H25C C25 H25F 141.1 ?
H25D C25 H25F 109.5 ?
H25E C25 H25F 109.5 ?

loop_
_geom_bond_atom_site_label_1
_geom_bond_atom_site_label_2
_geom_bond_distance
_geom_bond_publ_flag
N1 C2 1.3965(17) y
N1 C9 1.4186(17) ?
N1 S1 1.6646(11) y
C2 C3 1.3643(19) y
C2 H2 0.9500 ?
C3 C10 1.4474(19) y
C3 C4 1.4514(18) ?
C4 C5 1.3989(19) ?
C4 C9 1.4037(19) ?
C5 C6 1.383(2) ?
C5 H5 0.9500 ?
C6 C7 1.401(2) ?
C6 H6 0.9500 ?
C7 C8 1.386(2) ?
C7 H7 0.9500 ?
C8 C9 1.3911(19) ?
C8 H8 0.9500 ?
C10 C11 1.3388(19) y
C10 H10 0.9500 ?
C11 N12 1.4458(17) ?
C11 C18 1.4901(18) y
N12 C13 1.4825(18) ?
N12 C17 1.4846(18) ?
C13 C14 1.549(2) ?
C13 H13A 0.9900 ?
C13 H13B 0.9900 ?
C14 C15 1.5395(19) ?
C14 H14A 0.9900 ?
C14 H14B 0.9900 ?
C15 C18 1.5082(18) ?
C15 C16 1.540(2) ?
C15 H15 1.0000 ?
C16 C17 1.5490(19) ?
C16 H16A 0.9900 ?
C16 H16B 0.9900 ?
C17 H17A 0.9900 ?
C17 H17B 0.9900 ?
O18 C18 1.2204(16) y
S1 O1 1.4276(10) y
S1 O2 1.4291(10) ?
S1 C19 1.7591(14) ?
C19 C20 1.3917(19) ?
C19 C24 1.3923(19) ?
C20 C21 1.384(2) ?
C20 H20 0.9500 ?
C21 C22 1.399(2) ?
C21 H21 0.9500 ?
C22 C23 1.394(2) ?
C22 C25 1.505(2) ?
C23 C24 1.386(2) ?
C23 H23 0.9500 ?
C24 H24 0.9500 ?
C25 H25A 0.9800 ?
C25 H25B 0.9800 ?
C25 H25C 0.9800 ?
C25 H25D 0.9800 ?
C25 H25E 0.9800 ?
C25 H25F 0.9800 ?

loop_
_geom_torsion_atom_site_label_1
_geom_torsion_atom_site_label_2
_geom_torsion_atom_site_label_3
_geom_torsion_atom_site_label_4
_geom_torsion
_geom_torsion_publ_flag
C9 N1 C2 C3 -1.95(15) ?
S1 N1 C2 C3 -164.74(10) ?
N1 C2 C3 C10 -178.82(13) ?
N1 C2 C3 C4 1.38(15) ?
C2 C3 C4 C5 -178.70(15) ?
C10 C3 C4 C5 1.5(2) ?
C2 C3 C4 C9 -0.31(15) ?
C10 C3 C4 C9 179.88(12) ?
C9 C4 C5 C6 0.6(2) ?
C3 C4 C5 C6 178.83(14) ?
C4 C5 C6 C7 -0.4(2) ?
C5 C6 C7 C8 -0.5(2) ?
C6 C7 C8 C9 1.2(2) ?
C7 C8 C9 C4 -1.0(2) ?
C7 C8 C9 N1 -178.04(13) ?
C5 C4 C9 C8 0.1(2) ?
C3 C4 C9 C8 -178.49(13) ?
C5 C4 C9 N1 177.79(12) ?
C3 C4 C9 N1 -0.85(15) ?
C2 N1 C9 C8 179.07(14) ?
S1 N1 C9 C8 -18.9(2) ?
C2 N1 C9 C4 1.69(15) ?
S1 N1 C9 C4 163.71(10) ?
C2 C3 C10 C11 5.6(2) y
C4 C3 C10 C11 -174.65(14) ?
C3 C10 C11 N12 0.6(2) ?
C3 C10 C11 C18 -177.18(13) ?
C10 C11 N12 C13 -116.89(15) ?
C18 C11 N12 C13 61.01(14) ?
C10 C11 N12 C17 126.17(14) ?
C18 C11 N12 C17 -55.93(15) ?
C11 N12 C13 C14 -54.33(15) ?
C17 N12 C13 C14 62.74(15) ?
N12 C13 C14 C15 -5.24(17) ?
C13 C14 C15 C18 60.16(15) ?
C13 C14 C15 C16 -55.73(15) ?
C18 C15 C16 C17 -54.77(14) ?
C14 C15 C16 C17 60.72(14) ?
C11 N12 C17 C16 59.65(15) ?
C13 N12 C17 C16 -57.41(15) ?
C15 C16 C17 N12 -3.80(16) ?
C2 N1 S1 O1 -162.15(11) y
C9 N1 S1 O1 38.15(13) ?
C2 N1 S1 O2 -31.94(13) y
C9 N1 S1 O2 168.36(11) ?
C2 N1 S1 C19 82.64(12) ?
C9 N1 S1 C19 -77.06(12) ?
C10 C11 C18 O18 -6.9(2) y
N12 C11 C18 O18 175.12(13) ?
C10 C11 C18 C15 173.74(13) ?
N12 C11 C18 C15 -4.21(16) ?
C14 C15 C18 O18 124.77(14) ?
C16 C15 C18 O18 -118.97(15) ?
C14 C15 C18 C11 -55.90(14) ?
C16 C15 C18 C11 60.36(14) ?
O1 S1 C19 C20 154.83(11) ?
O2 S1 C19 C20 21.30(13) ?
N1 S1 C19 C20 -91.68(12) y
O1 S1 C19 C24 -23.68(13) ?
O2 S1 C19 C24 -157.21(11) ?
N1 S1 C19 C24 89.81(12) ?
C24 C19 C20 C21 1.6(2) ?
S1 C19 C20 C21 -176.89(11) ?
C19 C20 C21 C22 0.3(2) ?
C20 C21 C22 C23 -2.0(2) ?
C20 C21 C22 C25 177.24(13) ?
C21 C22 C23 C24 1.9(2) ?
C25 C22 C23 C24 -177.33(13) ?
C22 C23 C24 C19 -0.1(2) ?
C20 C19 C24 C23 -1.7(2) ?
S1 C19 C24 C23 176.78(10) ?
